data_1576235
loop_
_publ_author_name
'Nater, Darryl F.'
'de Zwart, Felix J.'
'Kaeffer, Nicolas'
'Cop\'eret, Christophe'

_publ_section_title
;
 Initiating olefin metathesis: alkylidenes from molecular Mo(iv)-oxo
 species, olefins and base-promoted proton transfer
;
_journal_name_full 'Chemical Science'
_journal_paper_doi 10.1039/D5SC06662J
_journal_year 2025
_chemical_formula_moiety 'C22.692 H17.823 F15.189 Mo N3 O3 Si0.314'
_chemical_formula_sum 'C22.69 H17.82 F15.19 Mo N3 O3 Si0.31'
_chemical_formula_weight 773.90
_chemical_name_systematic MoO(OtBuF9)2(py)3
_space_group_crystal_system triclinic
_space_group_IT_number 2
_space_group_name_Hall '-P 1'
_space_group_name_H-M_alt 'P -1'
_atom_sites_solution_hydrogens geom
_atom_sites_solution_primary direct
_audit_creation_date 2021-10-24
_audit_creation_method
;
Olex2 1.5
(compiled 2021.10.07 svn.r9718050b for OlexSys, GUI svn.r6410)
;
_audit_update_record
;
2021-10-25 deposited with the CCDC.	2025-10-27 downloaded from the CCDC.
;
_cell_angle_alpha 89.2540(10)
_cell_angle_beta 75.6330(10)
_cell_angle_gamma 78.1320(10)
_cell_formula_units_Z 2
_cell_length_a 9.7717(2)
_cell_length_b 9.82510(10)
_cell_length_c 15.0404(2)
_cell_measurement_reflns_used 37807
_cell_measurement_temperature 100
_cell_measurement_theta_max 28.9750
_cell_measurement_theta_min 2.0920
_cell_volume 1367.84(4)
_computing_cell_refinement 'CrysAlisPro 1.171.40.67a (Rigaku OD, 2019)'
_computing_data_collection 'CrysAlisPro 1.171.40.67a (Rigaku OD, 2019)'
_computing_data_reduction 'CrysAlisPro 1.171.40.67a (Rigaku OD, 2019)'
_computing_molecular_graphics 'Olex2 1.5 (Dolomanov et al., 2009)'
_computing_publication_material 'Olex2 1.5 (Dolomanov et al., 2009)'
_computing_structure_refinement 'SHELXL 2018/3 (Sheldrick, 2015)'
_computing_structure_solution 'SHELXS  (Sheldrick, 2008)'
_diffrn_ambient_temperature 100
_diffrn_measured_fraction_theta_full 1.000
_diffrn_measured_fraction_theta_max 0.928
_diffrn_measurement_details
;
List of Runs (angles in degrees, time in seconds):

  # Type    Start    End  Width  t~exp~   \w     \q     \k     \f   Frames
#--------------------------------------------------------------------------
  1  \w    -60.85 144.65   0.50   10.00    --  -22.10  73.75-130.74  411
  2  \w    -60.85 144.65   0.50   10.00    --  -22.10  73.75  25.26  411
  3  \w    -60.85 144.65   0.50   10.00    --  -22.10  73.75 127.26  411
  4  \w    -60.85 144.65   0.50   10.00    --  -22.10  73.75 -79.74  411
  5  \w    -60.85 144.65   0.50   10.00    --  -22.10  73.75 -25.74  411
  6  \w    -60.85 144.65   0.50   10.00    --  -22.10  73.75  76.26  411
  7  \w    -60.85 144.65   0.50   10.00    --  -22.10  73.75 178.26  411
  8  \w    -46.85 160.65   0.50   10.00    --   -7.10  73.75 -25.74  415
  9  \f    -25.74 334.26   0.50   10.00 146.15 -22.10  73.75    --   720
 10  \f    -25.74 334.26   0.50   10.00 -61.84 -22.10  73.75    --   720
;
_diffrn_measurement_device 'abstract diffractometer'
_diffrn_measurement_device_type 'Saxi-CrysAlisPro-abstract goniometer imported SAXI images'
_diffrn_measurement_method '\w and \f scans'
_diffrn_radiation_type MoK\a
_diffrn_radiation_wavelength 0.71073
_diffrn_reflns_av_R_equivalents 0.0517
_diffrn_reflns_av_unetI/netI 0.0331
_diffrn_reflns_Laue_measured_fraction_full 1.000
_diffrn_reflns_Laue_measured_fraction_max 0.928
_diffrn_reflns_limit_h_max 13
_diffrn_reflns_limit_h_min -13
_diffrn_reflns_limit_k_max 13
_diffrn_reflns_limit_k_min -13
_diffrn_reflns_limit_l_max 20
_diffrn_reflns_limit_l_min -20
_diffrn_reflns_number 52515
_diffrn_reflns_point_group_measured_fraction_full 1.000
_diffrn_reflns_point_group_measured_fraction_max 0.928
_diffrn_reflns_theta_full 25.242
_diffrn_reflns_theta_max 29.027
_diffrn_reflns_theta_min 2.120
_exptl_absorpt_coefficient_mu 0.630
_exptl_absorpt_correction_T_max 1.00000
_exptl_absorpt_correction_T_min 0.86230
_exptl_absorpt_correction_type multi-scan
_exptl_absorpt_process_details
;
CrysAlisPro 1.171.40.67a (Rigaku Oxford Diffraction, 2019)
Empirical absorption correction using spherical harmonics,
 implemented in SCALE3 ABSPACK scaling algorithm.
;
_exptl_crystal_colour 'dark black'
_exptl_crystal_colour_modifier dark
_exptl_crystal_colour_primary black
_exptl_crystal_density_diffrn 1.879
_exptl_crystal_description plate
_exptl_crystal_F_000 764
_exptl_crystal_preparation 'reduction of dioxo compound'
_exptl_crystal_recrystallization_method pentane
_exptl_crystal_size_max 0.3
_exptl_crystal_size_mid 0.3
_exptl_crystal_size_min 0.01
_refine_diff_density_max 0.794
_refine_diff_density_min -0.500
_refine_diff_density_rms 0.103
_refine_ls_extinction_method none
_refine_ls_goodness_of_fit_ref 1.090
_refine_ls_hydrogen_treatment constr
_refine_ls_matrix_type full
_refine_ls_number_parameters 666
_refine_ls_number_reflns 6778
_refine_ls_number_restraints 607
_refine_ls_restrained_S_all 1.092
_refine_ls_R_factor_all 0.0586
_refine_ls_R_factor_gt 0.0478
_refine_ls_shift/su_max 0.001
_refine_ls_shift/su_mean 0.000
_refine_ls_structure_factor_coef Fsqd
_refine_ls_weighting_details 'w=1/[\s^2^(Fo^2^)+(0.0493P)^2^+2.1430P] where P=(Fo^2^+2Fc^2^)/3'
_refine_ls_weighting_scheme calc
_refine_ls_wR_factor_gt 0.1041
_refine_ls_wR_factor_ref 0.1085
_reflns_Friedel_coverage 0.000
_reflns_number_gt 5951
_reflns_number_total 6778
_reflns_threshold_expression 'I > 2\s(I)'
_cod_data_source_file d5sc06662j2.cif
_cod_data_source_block dn_290
_cod_database_code 1576235
_shelx_shelxl_version_number 2018/3
_shelx_space_group_comment
;
The symmetry employed for this shelxl refinement is uniquely defined
by the following loop, which should always be used as a source of
symmetry information in preference to the above space-group names.
They are only intended as comments.
;
_shelx_estimated_absorpt_t_max 0.994
_shelx_estimated_absorpt_t_min 0.834
_olex2_refinement_description
;
1. Fixed Uiso
 At 1.2 times of:
  All C(H) groups
 At 1.5 times of:
  All C(H,H,H) groups
2. Shared sites
{C20, C20A, Si20}
3. Restrained distances
 F13-C22 \\sim F15-C22 \\sim F14-C22
 with sigma of 0.01
 F6-C18 \\sim F4-C18 \\sim F5-C18 \\sim F9-C19 \\sim F7-C19 \\sim F8-C19 \\sim
F2-C17 \\sim F3-C17 \\sim F1-C17
 with sigma of 0.01
 F9A-F8A \\sim F8A-F7A \\sim F9A-F7A \\sim F6A-F5A \\sim F5A-F4A \\sim F6A-F4A
\\sim F2A-F1A \\sim F3A-F2A
 \\sim F3A-F1A
 with sigma of 0.01
 C17-C16 \\sim C18-C16 \\sim C19-C16
 with sigma of 0.01
 C21A-C20 \\sim C23A-C20 \\sim C22A-C20
 with sigma of 0.01
 F3-F1 \\sim F2-F1 \\sim F3-F2 \\sim F6-F5 \\sim F5-F4 \\sim F6-F4 \\sim F9-F8
\\sim F8-F7 \\sim F9-F7
 with sigma of 0.01
 F11-C21 \\sim F10-C21 \\sim F12-C21
 with sigma of 0.01
 C26-C25 \\sim C25-C24 \\sim C26-C24
 with sigma of 0.01
 F18-C23 \\sim F17-C23 \\sim F16-C23
 with sigma of 0.01
 F17A-F16A \\sim F18A-F17A \\sim F18A-F16A \\sim F12A-F11A \\sim F12A-F10A
\\sim F11A-F10A \\sim F15A-
 F13A \\sim F14A-F13A \\sim F15A-F14A
 with sigma of 0.01
4. Uiso/Uaniso restraints and constraints
Uanis(C20) = Uanis(C20A) = Uanis(Si20)
Uiso(C26) = Uiso(C24) = Uiso(C25)
5. Rigid body (RIGU) restrains
 F10, F11, F12, F13, F14, F15, F16, F17, F18, O3, C20, C21, C22, C23, C21A,
 F10A, F12A, F11A, C22A, F14A, F15A, F13A, F18A, F16A, F17A, C23A, C20A, Si20,
 C25, C26, C24
 with sigma for 1-2 distances of 0.001 and sigma for 1-3 distances of 0.001
 F1, F2, F3, F4, F5, F6, F7, F8, F9, O2, C16, C17, C18, C19, F1A, F2A, F3A,
 F4A, F5A, F6A, F7A, F8A, F9A, C17A, C18A, C19A
 with sigma for 1-2 distances of 0.001 and sigma for 1-3 distances of 0.001
6. Others
 1*[Sof(F10)+Sof(F11)+Sof(F12)+Sof(F13)+Sof(F14)+Sof(F15)+Sof(F16)+Sof(F17)+
 Sof(F18)+Sof(C20)+Sof(C21)+Sof(C22)+Sof(C23)]+1*[Sof(C21A)+Sof(F10A)+Sof(F12A)+
 Sof(F11A)+Sof(C22A)+Sof(F14A)+Sof(F15A)+Sof(F13A)+Sof(F18A)+Sof(F16A)+
 Sof(F17A)+Sof(C23A)+Sof(C20A)]+1*[Sof(Si20)+Sof(C25)+Sof(H25A)+Sof(H25B)+
 Sof(H25C)+Sof(C26)+Sof(H26A)+Sof(H26B)+Sof(H26C)+Sof(C24)+Sof(H24A)+Sof(H24B)+
 Sof(H24C)]=1 with esd of 0.001
 Sof(F10)=Sof(F11)=Sof(F12)=Sof(F13)=Sof(F14)=Sof(F15)=Sof(F16)=Sof(F17)=
 Sof(F18)=Sof(C20)=Sof(C21)=Sof(C22)=Sof(C23)=FVAR(1)
 Sof(C21A)=Sof(F10A)=Sof(F12A)=Sof(F11A)=Sof(C22A)=Sof(F14A)=Sof(F15A)=
 Sof(F13A)=Sof(F18A)=Sof(F16A)=Sof(F17A)=Sof(C23A)=Sof(C20A)=FVAR(2)
 Sof(Si20)=Sof(C25)=Sof(H25A)=Sof(H25B)=Sof(H25C)=Sof(C26)=Sof(H26A)=Sof(H26B)=
 Sof(H26C)=Sof(C24)=Sof(H24A)=Sof(H24B)=Sof(H24C)=FVAR(3)
 Sof(F1A)=Sof(F2A)=Sof(F3A)=Sof(F4A)=Sof(F5A)=Sof(F6A)=Sof(F7A)=Sof(F8A)=
 Sof(F9A)=Sof(C17A)=Sof(C18A)=Sof(C19A)=1-FVAR(4)
 Sof(F1)=Sof(F2)=Sof(F3)=Sof(F4)=Sof(F5)=Sof(F6)=Sof(F7)=Sof(F8)=Sof(F9)=
 Sof(C17)=Sof(C18)=Sof(C19)=FVAR(4)
7.a Aromatic/amide H refined with riding coordinates:
 C1(H1), C2(H2), C3(H3), C4(H4), C5(H5), C6(H6), C7(H7), C8(H8), C9(H9),
 C10(H10), C11(H11), C12(H12), C13(H13), C14(H14), C15(H15)
7.b Idealised Me refined as rotating group:
 C25(H25A,H25B,H25C), C26(H26A,H26B,H26C), C24(H24A,H24B,H24C)
;
_olex2_exptl_crystal_mounting_method 'paratone oil'
_olex2_submission_special_instructions 'No special instructions were received'
_oxdiff_exptl_absorpt_empirical_details
;
Empirical correction (ABSPACK) includes:
- Absorption correction using spherical harmonics
- Frame scaling
;

loop_
_space_group_symop_operation_xyz
'x, y, z'
'-x, -y, -z'

loop_
_atom_site_label
_atom_site_type_symbol
_atom_site_fract_x
_atom_site_fract_y
_atom_site_fract_z
_atom_site_U_iso_or_equiv
_atom_site_adp_type
_atom_site_occupancy
_atom_site_site_symmetry_order
_atom_site_calc_flag
_atom_site_refinement_flags_posn
_atom_site_refinement_flags_adp
_atom_site_refinement_flags_occupancy
_atom_site_disorder_assembly
_atom_site_disorder_group
Mo1 Mo 0.37553(3) 0.37308(3) 0.70959(2) 0.02021(8) Uani 1 1 d . . . . .
F1 F -0.1167(4) 0.5525(4) 0.6245(3) 0.0827(12) Uani 0.815(4) 1 d D . P A 1
F2 F 0.0483(4) 0.3722(4) 0.6250(3) 0.0581(11) Uani 0.815(4) 1 d D . P A 1
F3 F -0.1242(7) 0.4328(5) 0.7452(4) 0.0651(13) Uani 0.815(4) 1 d D . P A 1
F4 F 0.2167(4) 0.7198(4) 0.6544(3) 0.0544(9) Uani 0.815(4) 1 d D . P A 1
F5 F 0.0178(4) 0.7625(3) 0.6142(3) 0.0685(11) Uani 0.815(4) 1 d D . P A 1
F6 F 0.1839(5) 0.5831(5) 0.5576(3) 0.0592(12) Uani 0.815(4) 1 d D . P A 1
F7 F 0.0139(4) 0.7663(5) 0.8139(3) 0.0672(11) Uani 0.815(4) 1 d D . P A 1
F8 F -0.0796(4) 0.5968(4) 0.8695(2) 0.0510(9) Uani 0.815(4) 1 d D . P A 1
F9 F -0.1715(3) 0.7304(3) 0.7757(3) 0.0590(9) Uani 0.815(4) 1 d D . P A 1
F10 F 0.3964(16) -0.062(2) 0.7685(8) 0.042(2) Uani 0.392(5) 1 d D . P B 1
F11 F 0.2354(14) -0.1066(16) 0.8837(9) 0.0370(19) Uani 0.392(5) 1 d D . P B 1
F12 F 0.1787(8) -0.0214(7) 0.7619(4) 0.0395(14) Uani 0.392(5) 1 d D . P B 1
F13 F 0.3350(13) 0.2408(13) 0.9652(19) 0.038(2) Uani 0.392(5) 1 d D . P B 1
F14 F 0.4336(7) 0.0293(8) 0.9279(5) 0.0412(15) Uani 0.392(5) 1 d D . P B 1
F15 F 0.2247(10) 0.0764(12) 1.0189(8) 0.0407(18) Uani 0.392(5) 1 d D . P B 1
F16 F 0.003(2) 0.1051(14) 0.9356(7) 0.042(2) Uani 0.392(5) 1 d D . P B 1
F17 F 0.028(2) 0.2349(13) 0.8193(9) 0.0368(19) Uani 0.392(5) 1 d D . P B 1
F18 F 0.0548(7) 0.3060(7) 0.9460(5) 0.0422(14) Uani 0.392(5) 1 d D . P B 1
O1 O 0.4568(2) 0.4828(2) 0.63845(14) 0.0271(4) Uani 1 1 d . . . . .
O2 O 0.1606(2) 0.4837(2) 0.74416(16) 0.0326(5) Uani 1 1 d . . . . .
O3 O 0.3079(2) 0.2212(2) 0.79538(14) 0.0246(4) Uani 1 1 d . . . . .
N1 N 0.3621(3) 0.2571(3) 0.58911(17) 0.0245(5) Uani 1 1 d . . . . .
N2 N 0.3895(3) 0.4930(3) 0.82787(17) 0.0246(5) Uani 1 1 d . . . . .
N3 N 0.5930(3) 0.2458(3) 0.69805(18) 0.0272(5) Uani 1 1 d . . . . .
C1 C 0.3030(4) 0.1435(4) 0.5958(2) 0.0331(7) Uani 1 1 d . . . . .
H1 H 0.265245 0.112704 0.655228 0.040 Uiso 1 1 calc R U . . .
C2 C 0.2950(4) 0.0704(4) 0.5209(2) 0.0417(9) Uani 1 1 d . . . . .
H2 H 0.251974 -0.008757 0.529295 0.050 Uiso 1 1 calc R U . . .
C3 C 0.3492(4) 0.1114(4) 0.4335(2) 0.0387(8) Uani 1 1 d . . . . .
H3 H 0.344617 0.061795 0.380849 0.046 Uiso 1 1 calc R U . . .
C4 C 0.4103(4) 0.2270(4) 0.4251(2) 0.0352(7) Uani 1 1 d . . . . .
H4 H 0.448745 0.258747 0.366056 0.042 Uiso 1 1 calc R U . . .
C5 C 0.4152(4) 0.2961(3) 0.5029(2) 0.0301(7) Uani 1 1 d . . . . .
H5 H 0.458134 0.375282 0.495711 0.036 Uiso 1 1 calc R U . . .
C6 C 0.5059(3) 0.5483(3) 0.8242(2) 0.0277(6) Uani 1 1 d . . . . .
H6 H 0.583854 0.529381 0.770798 0.033 Uiso 1 1 calc R U . . .
C7 C 0.5172(4) 0.6306(4) 0.8940(2) 0.0357(7) Uani 1 1 d . . . . .
H7 H 0.600363 0.669285 0.888069 0.043 Uiso 1 1 calc R U . . .
C8 C 0.4062(4) 0.6565(4) 0.9730(2) 0.0397(8) Uani 1 1 d . . . . .
H8 H 0.411822 0.712236 1.022639 0.048 Uiso 1 1 calc R U . . .
C9 C 0.2875(4) 0.5998(4) 0.9780(3) 0.0433(9) Uani 1 1 d . . . . .
H9 H 0.209908 0.614875 1.031751 0.052 Uiso 1 1 calc R U . . .
C10 C 0.2815(4) 0.5204(4) 0.9043(2) 0.0350(7) Uani 1 1 d . . . . .
H10 H 0.197580 0.483902 0.908002 0.042 Uiso 1 1 calc R U . . .
C11 C 0.6991(4) 0.2459(4) 0.6209(2) 0.0348(7) Uani 1 1 d . . . . .
H11 H 0.677017 0.299727 0.571460 0.042 Uiso 1 1 calc R U . . .
C12 C 0.8386(4) 0.1707(4) 0.6111(3) 0.0449(9) Uani 1 1 d . . . . .
H12 H 0.910398 0.174076 0.555940 0.054 Uiso 1 1 calc R U . . .
C13 C 0.8729(4) 0.0912(4) 0.6814(3) 0.0475(10) Uani 1 1 d . . . . .
H13 H 0.967861 0.037964 0.675296 0.057 Uiso 1 1 calc R U . . .
C14 C 0.7667(4) 0.0905(4) 0.7606(3) 0.0461(9) Uani 1 1 d . . . . .
H14 H 0.787041 0.036983 0.810647 0.055 Uiso 1 1 calc R U . . .
C15 C 0.6289(4) 0.1694(4) 0.7665(3) 0.0349(7) Uani 1 1 d . . . . .
H15 H 0.556469 0.169110 0.821895 0.042 Uiso 1 1 calc R U . . .
C16 C 0.0580(3) 0.5669(3) 0.7121(2) 0.0327(5) Uani 1 1 d D . . . .
C17 C -0.0361(4) 0.4818(4) 0.6762(3) 0.0481(9) Uani 0.815(4) 1 d D . P A 1
C18 C 0.1183(4) 0.6597(4) 0.6341(3) 0.0450(9) Uani 0.815(4) 1 d D . P A 1
C19 C -0.0471(4) 0.6664(4) 0.7931(3) 0.0430(8) Uani 0.815(4) 1 d D . P A 1
C20 C 0.24227(18) 0.12692(18) 0.86202(11) 0.0266(4) Uani 0.392(5) 1 d D . P B 2
C21 C 0.2628(11) -0.0191(11) 0.8178(7) 0.0333(12) Uani 0.392(5) 1 d D . P B 1
C22 C 0.3089(8) 0.1194(10) 0.9471(6) 0.0302(13) Uani 0.392(5) 1 d D . P B 1
C23 C 0.0759(11) 0.1955(9) 0.8923(6) 0.0325(13) Uani 0.392(5) 1 d D . P B 1
C21A C 0.0880(10) 0.1254(12) 0.8483(8) 0.0292(14) Uani 0.296(5) 1 d D . P B 2
F10A F 0.1055(9) 0.0396(9) 0.7746(5) 0.0367(17) Uani 0.296(5) 1 d D . P B 2
F12A F 0.012(3) 0.2481(15) 0.8273(12) 0.036(3) Uani 0.296(5) 1 d D . P B 2
F11A F 0.006(3) 0.0788(16) 0.9183(8) 0.038(2) Uani 0.296(5) 1 d D . P B 2
C22A C 0.3389(11) -0.0176(9) 0.8493(9) 0.0357(15) Uani 0.296(5) 1 d D . P B 2
F14A F 0.401(2) -0.046(3) 0.7626(10) 0.040(3) Uani 0.296(5) 1 d D . P B 2
F15A F 0.2672(19) -0.110(2) 0.8848(14) 0.044(3) Uani 0.296(5) 1 d D . P B 2
F13A F 0.4421(9) -0.0142(9) 0.8935(7) 0.0404(19) Uani 0.296(5) 1 d D . P B 2
F18A F 0.3242(15) 0.2426(18) 0.973(3) 0.039(3) Uani 0.296(5) 1 d D . P B 2
F16A F 0.1825(12) 0.1033(14) 1.0219(11) 0.042(2) Uani 0.296(5) 1 d D . P B 2
F17A F 0.0991(9) 0.3047(8) 0.9782(6) 0.0429(18) Uani 0.296(5) 1 d D . P B 2
C23A C 0.2133(13) 0.1964(13) 0.9591(6) 0.0349(15) Uani 0.296(5) 1 d D . P B 2
C20A C 0.24227(18) 0.12692(18) 0.86202(11) 0.0266(4) Uani 0.296(5) 1 d . . P B 1
Si20 Si 0.24227(18) 0.12692(18) 0.86202(11) 0.0266(4) Uani 0.314(3) 1 d . . P B 3
C25 C 0.0493(19) 0.184(2) 0.9021(14) 0.064(4) Uiso 0.314(3) 1 d D . P B 3
H25A H 0.026300 0.281981 0.924020 0.095 Uiso 0.314(3) 1 calc R U P B 3
H25B H 0.012300 0.126956 0.952438 0.095 Uiso 0.314(3) 1 calc R U P B 3
H25C H 0.004304 0.175726 0.851585 0.095 Uiso 0.314(3) 1 calc R U P B 3
C26 C 0.282(2) -0.0523(19) 0.8100(14) 0.064(4) Uiso 0.314(3) 1 d D . P B 3
H26A H 0.258886 -0.048220 0.750167 0.095 Uiso 0.314(3) 1 calc R U P B 3
H26B H 0.223758 -0.109195 0.850573 0.095 Uiso 0.314(3) 1 calc R U P B 3
H26C H 0.384873 -0.093737 0.801906 0.095 Uiso 0.314(3) 1 calc R U P B 3
C24 C 0.3167(19) 0.106(2) 0.9673(12) 0.064(4) Uiso 0.314(3) 1 d D . P B 3
H24A H 0.422392 0.089971 0.948358 0.095 Uiso 0.314(3) 1 calc R U P B 3
H24B H 0.287510 0.026617 1.001204 0.095 Uiso 0.314(3) 1 calc R U P B 3
H24C H 0.278827 0.190833 1.006764 0.095 Uiso 0.314(3) 1 calc R U P B 3
F1A F -0.0361(13) 0.6020(14) 0.5783(10) 0.061(3) Uani 0.185(4) 1 d D . P A 2
F2A F 0.1915(15) 0.5532(18) 0.5471(14) 0.043(3) Uani 0.185(4) 1 d D . P A 2
F3A F 0.0745(18) 0.3965(14) 0.5879(11) 0.046(3) Uani 0.185(4) 1 d D . P A 2
F4A F 0.0581(17) 0.754(2) 0.7976(10) 0.059(4) Uani 0.185(4) 1 d D . P A 2
F5A F 0.0446(13) 0.7970(13) 0.6622(11) 0.054(3) Uani 0.185(4) 1 d D . P A 2
F6A F 0.2440(13) 0.7031(14) 0.6886(10) 0.040(3) Uani 0.185(4) 1 d D . P A 2
F7A F -0.0943(19) 0.5535(17) 0.8489(11) 0.046(3) Uani 0.185(4) 1 d D . P A 2
F8A F -0.138(3) 0.4525(17) 0.7399(12) 0.040(3) Uani 0.185(4) 1 d D . P A 2
F9A F -0.1799(15) 0.6713(14) 0.7500(11) 0.050(3) Uani 0.185(4) 1 d D . P A 2
C17A C 0.076(2) 0.521(2) 0.6009(14) 0.040(2) Uani 0.185(4) 1 d . . P A 2
C18A C 0.105(2) 0.703(2) 0.7113(17) 0.044(2) Uani 0.185(4) 1 d . . P A 2
C19A C -0.085(2) 0.556(2) 0.7632(15) 0.042(2) Uani 0.185(4) 1 d . . P A 2

loop_
_atom_site_aniso_label
_atom_site_aniso_U_11
_atom_site_aniso_U_22
_atom_site_aniso_U_33
_atom_site_aniso_U_23
_atom_site_aniso_U_13
_atom_site_aniso_U_12
Mo1 0.02240(13) 0.02213(13) 0.01726(13) 0.00073(9) -0.00161(9) -0.01136(9)
F1 0.060(2) 0.086(3) 0.111(3) 0.000(2) -0.057(2) 0.0087(18)
F2 0.0411(17) 0.0501(17) 0.089(3) -0.0190(17) -0.0278(17) -0.0071(13)
F3 0.040(3) 0.044(2) 0.112(3) -0.0019(19) -0.0104(19) -0.020(2)
F4 0.0527(18) 0.0339(18) 0.066(2) 0.0096(15) 0.0101(14) -0.0152(14)
F5 0.0644(19) 0.0459(19) 0.074(2) 0.0290(17) -0.0005(16) 0.0142(14)
F6 0.072(2) 0.045(2) 0.0416(17) 0.0115(13) 0.0016(15) 0.0084(16)
F7 0.052(2) 0.0475(19) 0.085(3) -0.0283(17) 0.0252(17) -0.0228(17)
F8 0.0367(18) 0.053(2) 0.0511(17) 0.0054(14) 0.0105(13) -0.0081(14)
F9 0.0391(13) 0.0364(17) 0.084(3) 0.0072(17) 0.0047(14) 0.0062(13)
F10 0.050(3) 0.029(5) 0.044(4) -0.002(3) -0.003(2) -0.012(3)
F11 0.041(5) 0.030(2) 0.045(3) 0.016(3) -0.015(3) -0.015(4)
F12 0.061(3) 0.030(3) 0.039(3) 0.008(2) -0.023(3) -0.025(3)
F13 0.050(4) 0.044(3) 0.032(7) 0.005(3) -0.021(5) -0.023(3)
F14 0.036(2) 0.049(4) 0.043(4) 0.011(3) -0.017(2) -0.008(2)
F15 0.042(4) 0.058(5) 0.028(2) 0.018(3) -0.012(3) -0.022(3)
F16 0.035(3) 0.046(4) 0.046(5) 0.017(3) -0.002(4) -0.021(4)
F17 0.025(4) 0.046(5) 0.042(3) 0.016(3) -0.008(3) -0.013(3)
F18 0.032(3) 0.044(3) 0.047(3) -0.001(2) 0.000(2) -0.011(2)
O1 0.0320(11) 0.0287(11) 0.0222(10) 0.0015(8) -0.0018(9) -0.0158(9)
O2 0.0223(9) 0.0413(12) 0.0336(12) 0.0097(10) -0.0045(8) -0.0087(8)
O3 0.0256(10) 0.0270(10) 0.0229(9) 0.0021(7) -0.0049(8) -0.0105(8)
N1 0.0267(12) 0.0257(13) 0.0214(12) 0.0021(10) -0.0023(10) -0.0110(10)
N2 0.0264(12) 0.0239(12) 0.0239(12) 0.0022(10) -0.0041(10) -0.0086(10)
N3 0.0264(12) 0.0250(13) 0.0304(14) -0.0026(11) -0.0020(10) -0.0119(10)
C1 0.0446(19) 0.0367(18) 0.0229(15) 0.0018(13) -0.0053(13) -0.0234(15)
C2 0.058(2) 0.0388(19) 0.0344(19) -0.0022(15) -0.0078(16) -0.0291(18)
C3 0.051(2) 0.042(2) 0.0266(17) -0.0072(14) -0.0063(15) -0.0205(17)
C4 0.0471(19) 0.0384(19) 0.0210(15) 0.0015(13) -0.0038(14) -0.0167(15)
C5 0.0387(17) 0.0289(16) 0.0236(15) 0.0016(12) -0.0031(13) -0.0152(13)
C6 0.0271(15) 0.0313(16) 0.0258(15) 0.0012(12) -0.0045(12) -0.0110(12)
C7 0.0414(18) 0.0375(18) 0.0351(18) -0.0003(14) -0.0150(15) -0.0171(15)
C8 0.055(2) 0.0349(19) 0.0330(18) -0.0063(15) -0.0154(16) -0.0130(16)
C9 0.047(2) 0.047(2) 0.0286(18) -0.0096(16) 0.0021(15) -0.0080(17)
C10 0.0304(16) 0.0424(19) 0.0291(17) -0.0070(14) 0.0048(13) -0.0151(14)
C11 0.0315(16) 0.0338(17) 0.0363(18) -0.0075(14) 0.0016(14) -0.0123(14)
C12 0.0289(17) 0.044(2) 0.056(2) -0.0174(18) 0.0058(16) -0.0135(15)
C13 0.0284(17) 0.035(2) 0.077(3) -0.013(2) -0.0116(18) -0.0049(15)
C14 0.0380(19) 0.035(2) 0.070(3) 0.0028(18) -0.0214(19) -0.0093(16)
C15 0.0300(16) 0.0368(18) 0.0413(19) -0.0011(15) -0.0101(14) -0.0132(14)
C16 0.0291(12) 0.0274(12) 0.0409(13) 0.0063(9) -0.0075(10) -0.0059(9)
C17 0.0294(18) 0.0417(19) 0.077(3) -0.0026(14) -0.0232(15) -0.0037(12)
C18 0.046(2) 0.0265(17) 0.0507(19) 0.0115(13) 0.0030(15) 0.0007(12)
C19 0.0345(16) 0.0279(17) 0.0567(19) 0.0022(12) 0.0070(13) -0.0070(12)
C20 0.0280(7) 0.0326(8) 0.0233(7) 0.0056(6) -0.0077(6) -0.0145(6)
C21 0.045(3) 0.029(2) 0.029(3) 0.0068(16) -0.012(2) -0.0133(19)
C22 0.032(2) 0.037(3) 0.027(2) 0.009(2) -0.0112(19) -0.016(2)
C23 0.0276(17) 0.035(3) 0.037(3) 0.0127(19) -0.0066(17) -0.0139(17)
C21A 0.028(2) 0.034(3) 0.031(3) 0.008(2) -0.009(2) -0.016(2)
F10A 0.041(4) 0.042(4) 0.035(3) 0.004(3) -0.013(3) -0.023(3)
F12A 0.030(5) 0.037(4) 0.049(6) 0.013(3) -0.017(5) -0.016(3)
F11A 0.033(3) 0.044(6) 0.038(4) 0.012(3) -0.004(4) -0.019(5)
C22A 0.032(3) 0.033(2) 0.043(4) 0.010(2) -0.007(2) -0.0120(17)
F14A 0.044(5) 0.025(6) 0.046(4) 0.006(3) -0.005(3) -0.004(4)
F15A 0.031(5) 0.037(3) 0.066(6) 0.027(4) -0.016(4) -0.013(4)
F13A 0.035(3) 0.034(4) 0.054(5) 0.012(3) -0.015(3) -0.009(3)
F18A 0.042(4) 0.060(6) 0.022(6) -0.001(4) -0.007(4) -0.025(4)
F16A 0.045(6) 0.065(5) 0.023(3) 0.011(4) -0.009(4) -0.026(4)
F17A 0.037(3) 0.052(3) 0.036(4) -0.001(3) 0.004(3) -0.018(3)
C23A 0.036(3) 0.051(3) 0.0221(18) 0.0030(18) -0.005(2) -0.020(2)
C20A 0.0280(7) 0.0326(8) 0.0233(7) 0.0056(6) -0.0077(6) -0.0145(6)
Si20 0.0280(7) 0.0326(8) 0.0233(7) 0.0056(6) -0.0077(6) -0.0145(6)
F1A 0.040(5) 0.075(7) 0.065(6) 0.021(6) -0.025(5) 0.007(5)
F2A 0.037(5) 0.057(8) 0.035(4) 0.010(6) -0.018(4) -0.003(5)
F3A 0.047(7) 0.051(4) 0.043(7) 0.000(4) -0.021(6) -0.005(4)
F4A 0.058(8) 0.046(7) 0.071(6) -0.013(4) 0.000(5) -0.024(6)
F5A 0.051(6) 0.025(4) 0.092(7) 0.009(5) -0.023(6) -0.012(4)
F6A 0.038(4) 0.014(5) 0.066(8) 0.011(5) -0.008(4) -0.008(3)
F7A 0.026(5) 0.062(9) 0.051(4) 0.011(5) -0.003(3) -0.021(6)
F8A 0.011(5) 0.043(5) 0.063(7) 0.006(5) -0.010(5) 0.002(4)
F9A 0.031(3) 0.046(5) 0.067(8) 0.003(5) -0.009(5) 0.001(4)
C17A 0.033(4) 0.046(5) 0.042(2) 0.005(3) -0.016(2) 0.001(4)
C18A 0.036(4) 0.028(2) 0.065(6) 0.000(3) -0.005(4) -0.007(3)
C19A 0.0251(19) 0.045(5) 0.052(4) 0.007(4) -0.006(2) -0.006(2)

loop_
_atom_type_symbol
_atom_type_description
_atom_type_scat_dispersion_real
_atom_type_scat_dispersion_imag
_atom_type_scat_source
C C 0.0033 0.0016 'International Tables Vol C Tables 4.2.6.8 and 6.1.1.4'
H H 0.0000 0.0000 'International Tables Vol C Tables 4.2.6.8 and 6.1.1.4'
F F 0.0171 0.0103 'International Tables Vol C Tables 4.2.6.8 and 6.1.1.4'
Mo Mo -1.6832 0.6857 'International Tables Vol C Tables 4.2.6.8 and 6.1.1.4'
N N 0.0061 0.0033 'International Tables Vol C Tables 4.2.6.8 and 6.1.1.4'
O O 0.0106 0.0060 'International Tables Vol C Tables 4.2.6.8 and 6.1.1.4'
Si Si 0.0817 0.0704 'International Tables Vol C Tables 4.2.6.8 and 6.1.1.4'

loop_
_geom_angle_atom_site_label_1
_geom_angle_atom_site_label_2
_geom_angle_atom_site_label_3
_geom_angle
_geom_angle_site_symmetry_1
_geom_angle_site_symmetry_3
_geom_angle_publ_flag
O1 Mo1 O2 101.23(10) . . ?
O1 Mo1 O3 171.13(9) . . ?
O1 Mo1 N1 89.09(9) . . ?
O1 Mo1 N2 89.67(9) . . ?
O1 Mo1 N3 86.78(10) . . ?
O2 Mo1 N1 96.83(9) . . ?
O2 Mo1 N2 82.95(9) . . ?
O2 Mo1 N3 170.08(9) . . ?
O3 Mo1 O2 87.56(8) . . ?
O3 Mo1 N1 91.05(8) . . ?
O3 Mo1 N2 90.24(8) . . ?
O3 Mo1 N3 84.36(9) . . ?
N1 Mo1 N3 89.07(9) . . ?
N2 Mo1 N1 178.68(9) . . ?
N2 Mo1 N3 91.33(9) . . ?
F2 F1 F3 59.87(19) . . ?
C17 F1 F2 36.6(2) . . ?
C17 F1 F3 36.2(2) . . ?
F3 F2 F1 60.22(18) . . ?
C17 F2 F1 36.6(2) . . ?
C17 F2 F3 36.5(2) . . ?
F2 F3 F1 59.91(18) . . ?
C17 F3 F1 36.3(2) . . ?
C17 F3 F2 36.6(2) . . ?
F6 F4 F5 60.89(17) . . ?
C18 F4 F5 37.1(2) . . ?
C18 F4 F6 37.0(2) . . ?
F4 F5 F6 59.15(18) . . ?
C18 F5 F4 36.5(2) . . ?
C18 F5 F6 35.9(2) . . ?
F4 F6 F5 59.96(17) . . ?
C18 F6 F4 36.9(2) . . ?
C18 F6 F5 36.4(2) . . ?
F8 F7 F9 60.72(16) . . ?
C19 F7 F8 37.0(2) . . ?
C19 F7 F9 37.1(2) . . ?
F7 F8 F9 59.66(16) . . ?
C19 F8 F7 36.8(2) . . ?
C19 F8 F9 36.4(2) . . ?
F7 F9 F8 59.62(17) . . ?
C19 F9 F7 36.8(2) . . ?
C19 F9 F8 36.3(2) . . ?
F12 F10 F11 60.9(5) . . ?
C21 F10 F11 35.6(5) . . ?
C21 F10 F12 36.8(6) . . ?
F10 F11 F12 58.8(6) . . ?
C21 F11 F10 35.6(6) . . ?
C21 F11 F12 35.2(5) . . ?
F10 F12 F11 60.3(4) . . ?
C21 F12 F10 36.8(5) . . ?
C21 F12 F11 35.2(5) . . ?
F14 F13 F15 59.3(4) . . ?
C22 F13 F14 36.5(5) . . ?
C22 F13 F15 34.4(6) . . ?
F15 F14 F13 61.3(5) . . ?
C22 F14 F13 36.3(5) . . ?
C22 F14 F15 36.0(4) . . ?
F14 F15 F13 59.4(6) . . ?
C22 F15 F13 34.6(6) . . ?
C22 F15 F14 36.4(4) . . ?
F17 F16 F18 59.4(5) . . ?
C23 F16 F17 35.6(5) . . ?
C23 F16 F18 35.0(5) . . ?
F18 F17 F16 60.5(5) . . ?
C23 F17 F16 35.5(5) . . ?
C23 F17 F18 35.8(5) . . ?
F17 F18 F16 60.1(5) . . ?
C23 F18 F16 35.1(5) . . ?
C23 F18 F17 36.0(5) . . ?
C16 O2 Mo1 144.4(2) . . ?
C20 O3 Mo1 172.39(15) . . ?
C20A O3 Mo1 172.39(15) . . ?
Si20 O3 Mo1 172.39(15) . . ?
C1 N1 Mo1 122.9(2) . . ?
C1 N1 C5 116.1(3) . . ?
C5 N1 Mo1 121.0(2) . . ?
C6 N2 Mo1 120.5(2) . . ?
C10 N2 Mo1 122.2(2) . . ?
C10 N2 C6 117.2(3) . . ?
C11 N3 Mo1 120.3(2) . . ?
C15 N3 Mo1 122.8(2) . . ?
C15 N3 C11 116.8(3) . . ?
N1 C1 H1 118.4 . . ?
N1 C1 C2 123.2(3) . . ?
C2 C1 H1 118.4 . . ?
C1 C2 H2 119.9 . . ?
C1 C2 C3 120.1(3) . . ?
C3 C2 H2 119.9 . . ?
C2 C3 H3 121.2 . . ?
C4 C3 C2 117.6(3) . . ?
C4 C3 H3 121.2 . . ?
C3 C4 H4 120.2 . . ?
C5 C4 C3 119.5(3) . . ?
C5 C4 H4 120.2 . . ?
N1 C5 C4 123.4(3) . . ?
N1 C5 H5 118.3 . . ?
C4 C5 H5 118.3 . . ?
N2 C6 H6 118.4 . . ?
N2 C6 C7 123.1(3) . . ?
C7 C6 H6 118.4 . . ?
C6 C7 H7 120.4 . . ?
C6 C7 C8 119.2(3) . . ?
C8 C7 H7 120.4 . . ?
C7 C8 H8 120.9 . . ?
C9 C8 C7 118.3(3) . . ?
C9 C8 H8 120.9 . . ?
C8 C9 H9 120.2 . . ?
C8 C9 C10 119.6(3) . . ?
C10 C9 H9 120.2 . . ?
N2 C10 C9 122.6(3) . . ?
N2 C10 H10 118.7 . . ?
C9 C10 H10 118.7 . . ?
N3 C11 H11 118.7 . . ?
N3 C11 C12 122.6(4) . . ?
C12 C11 H11 118.7 . . ?
C11 C12 H12 120.1 . . ?
C13 C12 C11 119.8(4) . . ?
C13 C12 H12 120.1 . . ?
C12 C13 H13 120.8 . . ?
C12 C13 C14 118.4(4) . . ?
C14 C13 H13 120.8 . . ?
C13 C14 H14 120.5 . . ?
C13 C14 C15 118.9(4) . . ?
C15 C14 H14 120.5 . . ?
N3 C15 C14 123.4(3) . . ?
N3 C15 H15 118.3 . . ?
C14 C15 H15 118.3 . . ?
O2 C16 C17 111.4(3) . . ?
O2 C16 C18 113.6(3) . . ?
O2 C16 C19 109.1(3) . . ?
O2 C16 C17A 109.5(7) . . ?
O2 C16 C18A 100.9(9) . . ?
O2 C16 C19A 111.6(9) . . ?
C17 C16 C19 106.6(3) . . ?
C18 C16 C17 108.1(3) . . ?
C18 C16 C19 107.6(3) . . ?
C18A C16 C17A 106.4(12) . . ?
C19A C16 C17A 107.8(12) . . ?
C19A C16 C18A 120.2(12) . . ?
F1 C17 F2 106.8(4) . . ?
F1 C17 C16 114.4(4) . . ?
F2 C17 C16 109.8(3) . . ?
F3 C17 F1 107.5(4) . . ?
F3 C17 F2 106.9(4) . . ?
F3 C17 C16 111.1(4) . . ?
F4 C18 F5 106.4(3) . . ?
F4 C18 F6 106.1(4) . . ?
F4 C18 C16 111.7(4) . . ?
F5 C18 C16 114.2(3) . . ?
F6 C18 F5 107.7(4) . . ?
F6 C18 C16 110.3(4) . . ?
F7 C19 F8 106.2(4) . . ?
F7 C19 F9 106.1(4) . . ?
F7 C19 C16 111.3(3) . . ?
F8 C19 F9 107.3(3) . . ?
F8 C19 C16 111.0(3) . . ?
F9 C19 C16 114.4(4) . . ?
O3 C20 C21A 108.1(4) . . ?
O3 C20 C22A 110.2(4) . . ?
O3 C20 C23A 106.9(4) . . ?
C22A C20 C21A 112.0(6) . . ?
C22A C20 C23A 114.3(7) . . ?
C23A C20 C21A 104.9(6) . . ?
F10 C21 C20A 110.8(12) . . ?
F11 C21 F10 108.7(11) . . ?
F11 C21 F12 109.7(9) . . ?
F11 C21 C20A 108.5(9) . . ?
F12 C21 F10 106.4(10) . . ?
F12 C21 C20A 112.5(7) . . ?
F13 C22 F14 107.2(9) . . ?
F13 C22 C20A 110.6(13) . . ?
F14 C22 C20A 109.1(7) . . ?
F15 C22 F13 111.0(12) . . ?
F15 C22 F14 107.6(8) . . ?
F15 C22 C20A 111.1(8) . . ?
F16 C23 F17 108.9(10) . . ?
F16 C23 C20A 110.0(11) . . ?
F17 C23 C20A 109.9(10) . . ?
F18 C23 F16 109.9(9) . . ?
F18 C23 F17 108.1(10) . . ?
F18 C23 C20A 110.0(7) . . ?
F10A C21A C20 107.8(8) . . ?
F12A C21A C20 116.2(13) . . ?
F12A C21A F10A 104.1(10) . . ?
F11A C21A C20 112.7(13) . . ?
F11A C21A F10A 107.8(9) . . ?
F11A C21A F12A 107.7(12) . . ?
C21A F10A F12A 38.0(6) . . ?
C21A F10A F11A 35.1(6) . . ?
F12A F10A F11A 60.0(3) . . ?
C21A F12A F10A 38.0(6) . . ?
C21A F12A F11A 35.2(7) . . ?
F10A F12A F11A 60.1(3) . . ?
C21A F11A F10A 37.1(6) . . ?
C21A F11A F12A 37.1(7) . . ?
F12A F11A F10A 59.9(3) . . ?
F14A C22A C20 110.3(15) . . ?
F14A C22A F13A 108.1(11) . . ?
F15A C22A C20 111.0(13) . . ?
F15A C22A F14A 111.7(14) . . ?
F15A C22A F13A 109.0(11) . . ?
F13A C22A C20 106.7(8) . . ?
C22A F14A F15A 33.9(8) . . ?
C22A F14A F13A 36.6(7) . . ?
F13A F14A F15A 60.0(3) . . ?
C22A F15A F14A 34.4(8) . . ?
C22A F15A F13A 36.4(7) . . ?
F13A F15A F14A 60.0(3) . . ?
C22A F13A F14A 35.3(7) . . ?
C22A F13A F15A 34.6(6) . . ?
F15A F13A F14A 60.0(3) . . ?
F17A F18A F16A 60.0(3) . . ?
C23A F18A F16A 36.2(7) . . ?
C23A F18A F17A 37.2(7) . . ?
F17A F16A F18A 60.0(3) . . ?
C23A F16A F18A 35.8(8) . . ?
C23A F16A F17A 37.3(6) . . ?
F18A F17A F16A 60.1(3) . . ?
C23A F17A F18A 36.2(7) . . ?
C23A F17A F16A 36.6(6) . . ?
F18A C23A C20 113.3(17) . . ?
F18A C23A F16A 108.0(14) . . ?
F18A C23A F17A 106.7(12) . . ?
F16A C23A C20 108.8(11) . . ?
F16A C23A F17A 106.1(9) . . ?
F17A C23A C20 113.6(9) . . ?
O3 C20A C21 111.4(4) . . ?
O3 C20A C22 109.2(3) . . ?
O3 C20A C23 105.5(3) . . ?
C21 C20A C22 111.3(4) . . ?
C21 C20A C23 109.5(4) . . ?
C22 C20A C23 109.9(4) . . ?
O3 Si20 C25 112.3(8) . . ?
O3 Si20 C26 110.5(7) . . ?
O3 Si20 C24 113.4(7) . . ?
C25 Si20 C26 108.6(7) . . ?
C25 Si20 C24 106.9(7) . . ?
C26 Si20 C24 104.7(7) . . ?
Si20 C25 H25A 109.5 . . ?
Si20 C25 H25B 109.5 . . ?
Si20 C25 H25C 109.5 . . ?
H25A C25 H25B 109.5 . . ?
H25A C25 H25C 109.5 . . ?
H25B C25 H25C 109.5 . . ?
Si20 C26 H26A 109.5 . . ?
Si20 C26 H26B 109.5 . . ?
Si20 C26 H26C 109.5 . . ?
H26A C26 H26B 109.5 . . ?
H26A C26 H26C 109.5 . . ?
H26B C26 H26C 109.5 . . ?
Si20 C24 H24A 109.5 . . ?
Si20 C24 H24B 109.5 . . ?
Si20 C24 H24C 109.5 . . ?
H24A C24 H24B 109.5 . . ?
H24A C24 H24C 109.5 . . ?
H24B C24 H24C 109.5 . . ?
F3A F1A F2A 59.7(3) . . ?
C17A F1A F2A 36.7(11) . . ?
C17A F1A F3A 33.7(11) . . ?
F3A F2A F1A 60.1(3) . . ?
C17A F2A F1A 37.5(9) . . ?
C17A F2A F3A 33.6(11) . . ?
F2A F3A F1A 60.2(3) . . ?
C17A F3A F1A 36.6(10) . . ?
C17A F3A F2A 35.7(11) . . ?
F6A F4A F5A 60.2(3) . . ?
C18A F4A F5A 37.0(10) . . ?
C18A F4A F6A 37.5(10) . . ?
F4A F5A F6A 59.8(3) . . ?
C18A F5A F4A 37.6(11) . . ?
C18A F5A F6A 37.0(10) . . ?
F4A F6A F5A 60.1(3) . . ?
C18A F6A F4A 37.9(12) . . ?
C18A F6A F5A 36.7(11) . . ?
F9A F7A F8A 60.0(3) . . ?
C19A F7A F8A 36.3(11) . . ?
C19A F7A F9A 38.3(11) . . ?
F9A F8A F7A 60.0(3) . . ?
C19A F8A F7A 34.8(11) . . ?
C19A F8A F9A 38.8(10) . . ?
F7A F9A F8A 60.1(3) . . ?
C19A F9A F7A 35.4(11) . . ?
C19A F9A F8A 37.5(11) . . ?
F1A C17A C16 104.5(14) . . ?
F2A C17A C16 111.5(16) . . ?
F2A C17A F1A 105.9(17) . . ?
F3A C17A C16 114.2(16) . . ?
F3A C17A F1A 109.7(17) . . ?
F3A C17A F2A 110.7(18) . . ?
F4A C18A C16 105.9(17) . . ?
F5A C18A C16 114.4(17) . . ?
F5A C18A F4A 105.4(16) . . ?
F5A C18A F6A 106.3(16) . . ?
F6A C18A C16 119.1(15) . . ?
F6A C18A F4A 104.6(18) . . ?
F7A C19A C16 111.1(16) . . ?
F7A C19A F8A 108.8(17) . . ?
F7A C19A F9A 106.3(18) . . ?
F8A C19A C16 117.8(19) . . ?
F8A C19A F9A 103.7(16) . . ?
F9A C19A C16 108.2(15) . . ?

loop_
_geom_bond_atom_site_label_1
_geom_bond_atom_site_label_2
_geom_bond_distance
_geom_bond_site_symmetry_2
_geom_bond_publ_flag
Mo1 O1 1.685(2) . ?
Mo1 O2 2.097(2) . ?
Mo1 O3 2.064(2) . ?
Mo1 N1 2.199(2) . ?
Mo1 N2 2.194(3) . ?
Mo1 N3 2.200(3) . ?
F1 F2 2.138(4) . ?
F1 F3 2.145(6) . ?
F1 C17 1.332(5) . ?
F2 F3 2.137(6) . ?
F2 C17 1.332(5) . ?
F3 C17 1.328(6) . ?
F4 F5 2.135(5) . ?
F4 F6 2.118(6) . ?
F4 C18 1.323(5) . ?
F5 F6 2.155(5) . ?
F5 C18 1.343(4) . ?
F6 C18 1.326(5) . ?
F7 F8 2.126(5) . ?
F7 F9 2.127(5) . ?
F7 C19 1.326(5) . ?
F8 F9 2.149(4) . ?
F8 C19 1.333(5) . ?
F9 C19 1.335(5) . ?
F10 F11 2.140(11) . ?
F10 F12 2.109(18) . ?
F10 C21 1.316(10) . ?
F11 F12 2.153(13) . ?
F11 C21 1.317(9) . ?
F12 C21 1.317(9) . ?
F13 F14 2.121(18) . ?
F13 F15 2.162(12) . ?
F13 C22 1.315(10) . ?
F14 F15 2.120(12) . ?
F14 C22 1.319(9) . ?
F15 C22 1.308(9) . ?
F16 F17 2.146(12) . ?
F16 F18 2.153(13) . ?
F16 C23 1.318(9) . ?
F17 F18 2.131(16) . ?
F17 C23 1.320(10) . ?
F18 C23 1.312(9) . ?
O2 C16 1.341(4) . ?
O3 C20 1.475(2) . ?
O3 C20A 1.475(2) . ?
O3 Si20 1.475(2) . ?
N1 C1 1.350(4) . ?
N1 C5 1.354(4) . ?
N2 C6 1.346(4) . ?
N2 C10 1.340(4) . ?
N3 C11 1.350(4) . ?
N3 C15 1.341(5) . ?
C1 H1 0.9500 . ?
C1 C2 1.370(5) . ?
C2 H2 0.9500 . ?
C2 C3 1.379(5) . ?
C3 H3 0.9500 . ?
C3 C4 1.378(5) . ?
C4 H4 0.9500 . ?
C4 C5 1.376(4) . ?
C5 H5 0.9500 . ?
C6 H6 0.9500 . ?
C6 C7 1.373(4) . ?
C7 H7 0.9500 . ?
C7 C8 1.381(5) . ?
C8 H8 0.9500 . ?
C8 C9 1.373(5) . ?
C9 H9 0.9500 . ?
C9 C10 1.383(5) . ?
C10 H10 0.9500 . ?
C11 H11 0.9500 . ?
C11 C12 1.384(5) . ?
C12 H12 0.9500 . ?
C12 C13 1.373(6) . ?
C13 H13 0.9500 . ?
C13 C14 1.374(6) . ?
C14 H14 0.9500 . ?
C14 C15 1.391(5) . ?
C15 H15 0.9500 . ?
C16 C17 1.552(5) . ?
C16 C18 1.551(5) . ?
C16 C19 1.579(5) . ?
C16 C17A 1.69(2) . ?
C16 C18A 1.49(2) . ?
C16 C19A 1.444(19) . ?
C20 C21A 1.575(8) . ?
C20 C22A 1.520(8) . ?
C20 C23A 1.556(8) . ?
C21 C20A 1.543(11) . ?
C22 C20A 1.568(10) . ?
C23 C20A 1.579(11) . ?
C21A F10A 1.357(14) . ?
C21A F12A 1.356(17) . ?
C21A F11A 1.294(15) . ?
F10A F12A 2.138(13) . ?
F10A F11A 2.141(12) . ?
F12A F11A 2.140(13) . ?
C22A F14A 1.302(19) . ?
C22A F15A 1.287(17) . ?
C22A F13A 1.345(15) . ?
F14A F15A 2.143(12) . ?
F14A F13A 2.142(13) . ?
F15A F13A 2.142(12) . ?
F18A F16A 2.141(13) . ?
F18A F17A 2.140(13) . ?
F18A C23A 1.32(2) . ?
F16A F17A 2.140(12) . ?
F16A C23A 1.329(15) . ?
F17A C23A 1.349(15) . ?
Si20 C25 1.801(18) . ?
Si20 C26 1.862(17) . ?
Si20 C24 1.892(16) . ?
C25 H25A 0.9800 . ?
C25 H25B 0.9800 . ?
C25 H25C 0.9800 . ?
C26 H26A 0.9800 . ?
C26 H26B 0.9800 . ?
C26 H26C 0.9800 . ?
C24 H24A 0.9800 . ?
C24 H24B 0.9800 . ?
C24 H24C 0.9800 . ?
F1A F2A 2.108(13) . ?
F1A F3A 2.106(13) . ?
F1A C17A 1.33(2) . ?
F2A F3A 2.099(14) . ?
F2A C17A 1.31(3) . ?
F3A C17A 1.24(3) . ?
F4A F5A 2.106(13) . ?
F4A F6A 2.100(13) . ?
F4A C18A 1.33(3) . ?
F5A F6A 2.108(12) . ?
F5A C18A 1.31(3) . ?
F6A C18A 1.32(2) . ?
F7A F8A 2.106(14) . ?
F7A F9A 2.104(13) . ?
F7A C19A 1.27(3) . ?
F8A F9A 2.104(13) . ?
F8A C19A 1.32(3) . ?
F9A C19A 1.36(2) . ?

loop_
_geom_torsion_atom_site_label_1
_geom_torsion_atom_site_label_2
_geom_torsion_atom_site_label_3
_geom_torsion_atom_site_label_4
_geom_torsion
_geom_torsion_site_symmetry_1
_geom_torsion_site_symmetry_2
_geom_torsion_site_symmetry_3
_geom_torsion_site_symmetry_4
_geom_torsion_publ_flag
Mo1 O2 C16 C17 92.5(4) . . . . ?
Mo1 O2 C16 C18 -29.9(5) . . . . ?
Mo1 O2 C16 C19 -150.0(3) . . . . ?
Mo1 O2 C16 C17A 34.7(9) . . . . ?
Mo1 O2 C16 C18A -77.2(10) . . . . ?
Mo1 O2 C16 C19A 154.0(10) . . . . ?
Mo1 N1 C1 C2 -179.7(3) . . . . ?
Mo1 N1 C5 C4 179.7(3) . . . . ?
Mo1 N2 C6 C7 176.3(3) . . . . ?
Mo1 N2 C10 C9 -177.8(3) . . . . ?
Mo1 N3 C11 C12 178.2(2) . . . . ?
Mo1 N3 C15 C14 -178.8(3) . . . . ?
F1 F2 C17 F3 114.8(5) . . . . ?
F1 F2 C17 C16 -124.5(5) . . . . ?
F1 F3 C17 F2 -114.3(5) . . . . ?
F1 F3 C17 C16 125.9(5) . . . . ?
F2 F1 C17 F3 -114.4(5) . . . . ?
F2 F1 C17 C16 121.7(5) . . . . ?
F2 F3 C17 F1 114.3(5) . . . . ?
F2 F3 C17 C16 -119.8(5) . . . . ?
F3 F1 C17 F2 114.4(5) . . . . ?
F3 F1 C17 C16 -123.9(5) . . . . ?
F3 F2 C17 F1 -114.8(5) . . . . ?
F3 F2 C17 C16 120.7(5) . . . . ?
F4 F5 C18 F6 -113.5(5) . . . . ?
F4 F5 C18 C16 123.7(5) . . . . ?
F4 F6 C18 F5 113.6(5) . . . . ?
F4 F6 C18 C16 -121.1(5) . . . . ?
F5 F4 C18 F6 114.5(5) . . . . ?
F5 F4 C18 C16 -125.3(5) . . . . ?
F5 F6 C18 F4 -113.6(5) . . . . ?
F5 F6 C18 C16 125.2(5) . . . . ?
F6 F4 C18 F5 -114.5(5) . . . . ?
F6 F4 C18 C16 120.2(5) . . . . ?
F6 F5 C18 F4 113.5(5) . . . . ?
F6 F5 C18 C16 -122.8(5) . . . . ?
F7 F8 C19 F9 -113.2(5) . . . . ?
F7 F8 C19 C16 121.2(5) . . . . ?
F7 F9 C19 F8 113.2(5) . . . . ?
F7 F9 C19 C16 -123.2(5) . . . . ?
F8 F7 C19 F9 114.0(5) . . . . ?
F8 F7 C19 C16 -120.9(5) . . . . ?
F8 F9 C19 F7 -113.2(5) . . . . ?
F8 F9 C19 C16 123.6(5) . . . . ?
F9 F7 C19 F8 -114.0(5) . . . . ?
F9 F7 C19 C16 125.1(5) . . . . ?
F9 F8 C19 F7 113.2(5) . . . . ?
F9 F8 C19 C16 -125.7(5) . . . . ?
F10 F11 C21 F12 116.0(15) . . . . ?
F10 F11 C21 C20A -120.7(12) . . . . ?
F10 F12 C21 F11 -117.5(15) . . . . ?
F10 F12 C21 C20A 121.6(15) . . . . ?
F10 C21 C20A O3 45.3(9) . . . . ?
F10 C21 C20A C22 -76.8(10) . . . . ?
F10 C21 C20A C23 161.5(9) . . . . ?
F11 F10 C21 F12 -118.1(14) . . . . ?
F11 F10 C21 C20A 119.2(11) . . . . ?
F11 F12 C21 F10 117.5(15) . . . . ?
F11 F12 C21 C20A -120.9(13) . . . . ?
F11 C21 C20A O3 164.7(7) . . . . ?
F11 C21 C20A C22 42.5(9) . . . . ?
F11 C21 C20A C23 -79.1(8) . . . . ?
F12 F10 C21 F11 118.1(14) . . . . ?
F12 F10 C21 C20A -122.7(11) . . . . ?
F12 F11 C21 F10 -116.0(15) . . . . ?
F12 F11 C21 C20A 123.3(11) . . . . ?
F12 C21 C20A O3 -73.8(8) . . . . ?
F12 C21 C20A C22 164.1(7) . . . . ?
F12 C21 C20A C23 42.5(9) . . . . ?
F13 F14 C22 F15 -119.5(15) . . . . ?
F13 F14 C22 C20A 119.8(16) . . . . ?
F13 F15 C22 F14 117.1(13) . . . . ?
F13 F15 C22 C20A -123.5(12) . . . . ?
F13 C22 C20A O3 35.5(10) . . . . ?
F13 C22 C20A C21 158.9(10) . . . . ?
F13 C22 C20A C23 -79.7(11) . . . . ?
F14 F13 C22 F15 117.3(13) . . . . ?
F14 F13 C22 C20A -118.9(11) . . . . ?
F14 F15 C22 F13 -117.1(13) . . . . ?
F14 F15 C22 C20A 119.4(10) . . . . ?
F14 C22 C20A O3 -82.2(7) . . . . ?
F14 C22 C20A C21 41.2(8) . . . . ?
F14 C22 C20A C23 162.6(6) . . . . ?
F15 F13 C22 F14 -117.3(13) . . . . ?
F15 F13 C22 C20A 123.8(10) . . . . ?
F15 F14 C22 F13 119.5(15) . . . . ?
F15 F14 C22 C20A -120.6(11) . . . . ?
F15 C22 C20A O3 159.3(7) . . . . ?
F15 C22 C20A C21 -77.3(9) . . . . ?
F15 C22 C20A C23 44.1(9) . . . . ?
F16 F17 C23 F18 -119.4(14) . . . . ?
F16 F17 C23 C20A 120.5(12) . . . . ?
F16 F18 C23 F17 118.8(15) . . . . ?
F16 F18 C23 C20A -121.2(13) . . . . ?
F16 C23 C20A O3 166.1(7) . . . . ?
F16 C23 C20A C21 46.1(9) . . . . ?
F16 C23 C20A C22 -76.3(8) . . . . ?
F17 F16 C23 F18 118.3(14) . . . . ?
F17 F16 C23 C20A -120.5(11) . . . . ?
F17 F18 C23 F16 -118.8(15) . . . . ?
F17 F18 C23 C20A 120.0(13) . . . . ?
F17 C23 C20A O3 46.2(9) . . . . ?
F17 C23 C20A C21 -73.8(10) . . . . ?
F17 C23 C20A C22 163.8(9) . . . . ?
F18 F16 C23 F17 -118.3(14) . . . . ?
F18 F16 C23 C20A 121.2(11) . . . . ?
F18 F17 C23 F16 119.4(14) . . . . ?
F18 F17 C23 C20A -120.0(10) . . . . ?
F18 C23 C20A O3 -72.8(7) . . . . ?
F18 C23 C20A C21 167.3(6) . . . . ?
F18 C23 C20A C22 44.9(8) . . . . ?
O2 C16 C17 F1 -165.1(3) . . . . ?
O2 C16 C17 F2 -45.1(5) . . . . ?
O2 C16 C17 F3 73.0(4) . . . . ?
O2 C16 C18 F4 -46.3(4) . . . . ?
O2 C16 C18 F5 -167.1(4) . . . . ?
O2 C16 C18 F6 71.5(5) . . . . ?
O2 C16 C19 F7 74.7(4) . . . . ?
O2 C16 C19 F8 -43.3(4) . . . . ?
O2 C16 C19 F9 -165.0(3) . . . . ?
O2 C16 C17A F1A 175.5(11) . . . . ?
O2 C16 C17A F2A -70.6(16) . . . . ?
O2 C16 C17A F3A 55.7(17) . . . . ?
O2 C16 C18A F4A -80.2(14) . . . . ?
O2 C16 C18A F5A 164.2(15) . . . . ?
O2 C16 C18A F6A 37(2) . . . . ?
O2 C16 C19A F7A 43.0(19) . . . . ?
O2 C16 C19A F8A -83.5(18) . . . . ?
O2 C16 C19A F9A 159.4(12) . . . . ?
O3 C20 C21A F10A 79.5(7) . . . . ?
O3 C20 C21A F12A -36.8(12) . . . . ?
O3 C20 C21A F11A -161.7(10) . . . . ?
O3 C20 C22A F14A -35.7(13) . . . . ?
O3 C20 C22A F15A -160.0(11) . . . . ?
O3 C20 C22A F13A 81.4(8) . . . . ?
O3 C20 C23A F18A -47.1(13) . . . . ?
O3 C20 C23A F16A -167.2(8) . . . . ?
O3 C20 C23A F17A 74.9(8) . . . . ?
N1 C1 C2 C3 0.3(6) . . . . ?
N2 C6 C7 C8 1.4(5) . . . . ?
N3 C11 C12 C13 0.5(5) . . . . ?
C1 N1 C5 C4 0.4(5) . . . . ?
C1 C2 C3 C4 -0.1(6) . . . . ?
C2 C3 C4 C5 0.1(6) . . . . ?
C3 C4 C5 N1 -0.3(6) . . . . ?
C5 N1 C1 C2 -0.4(5) . . . . ?
C6 N2 C10 C9 -1.1(5) . . . . ?
C6 C7 C8 C9 -0.8(6) . . . . ?
C7 C8 C9 C10 -0.7(6) . . . . ?
C8 C9 C10 N2 1.7(6) . . . . ?
C10 N2 C6 C7 -0.5(5) . . . . ?
C11 N3 C15 C14 -1.2(5) . . . . ?
C11 C12 C13 C14 -0.9(5) . . . . ?
C12 C13 C14 C15 0.3(5) . . . . ?
C13 C14 C15 N3 0.7(5) . . . . ?
C15 N3 C11 C12 0.5(5) . . . . ?
C17 C16 C18 F4 -170.6(3) . . . . ?
C17 C16 C18 F5 68.6(4) . . . . ?
C17 C16 C18 F6 -52.8(4) . . . . ?
C17 C16 C19 F7 -164.8(4) . . . . ?
C17 C16 C19 F8 77.1(4) . . . . ?
C17 C16 C19 F9 -44.5(4) . . . . ?
C18 C16 C17 F1 -39.5(5) . . . . ?
C18 C16 C17 F2 80.5(4) . . . . ?
C18 C16 C17 F3 -161.4(4) . . . . ?
C18 C16 C19 F7 -49.0(5) . . . . ?
C18 C16 C19 F8 -167.0(3) . . . . ?
C18 C16 C19 F9 71.3(4) . . . . ?
C19 C16 C17 F1 76.0(4) . . . . ?
C19 C16 C17 F2 -164.0(3) . . . . ?
C19 C16 C17 F3 -45.9(5) . . . . ?
C19 C16 C18 F4 74.6(4) . . . . ?
C19 C16 C18 F5 -46.2(5) . . . . ?
C19 C16 C18 F6 -167.6(4) . . . . ?
C20 C21A F10A F12A -124.0(15) . . . . ?
C20 C21A F10A F11A 121.8(16) . . . . ?
C20 C21A F12A F10A 118.3(13) . . . . ?
C20 C21A F12A F11A -127.5(17) . . . . ?
C20 C21A F11A F10A -118.8(13) . . . . ?
C20 C21A F11A F12A 129.5(16) . . . . ?
C20 C22A F14A F15A -123.9(16) . . . . ?
C20 C22A F14A F13A 116.2(13) . . . . ?
C20 C22A F15A F14A 123.5(18) . . . . ?
C20 C22A F15A F13A -117.1(15) . . . . ?
C20 C22A F13A F14A -118.5(17) . . . . ?
C20 C22A F13A F15A 119.9(17) . . . . ?
C21A C20 C22A F14A 84.8(13) . . . . ?
C21A C20 C22A F15A -39.6(14) . . . . ?
C21A C20 C22A F13A -158.1(8) . . . . ?
C21A C20 C23A F18A -161.7(12) . . . . ?
C21A C20 C23A F16A 78.1(10) . . . . ?
C21A C20 C23A F17A -39.8(10) . . . . ?
F10A C21A F12A F11A 114.2(13) . . . . ?
F10A C21A F11A F12A -111.7(14) . . . . ?
F12A C21A F10A F11A -114.2(15) . . . . ?
F12A C21A F11A F10A 111.7(14) . . . . ?
F11A C21A F10A F12A 114.2(15) . . . . ?
F11A C21A F12A F10A -114.2(13) . . . . ?
C22A C20 C21A F10A -42.2(9) . . . . ?
C22A C20 C21A F12A -158.4(11) . . . . ?
C22A C20 C21A F11A 76.6(12) . . . . ?
C22A C20 C23A F18A 75.2(13) . . . . ?
C22A C20 C23A F16A -45.0(11) . . . . ?
C22A C20 C23A F17A -162.9(8) . . . . ?
F14A C22A F15A F13A 119.4(17) . . . . ?
F14A C22A F13A F15A -121.6(18) . . . . ?
F15A C22A F14A F13A -119.9(16) . . . . ?
F15A C22A F13A F14A 121.6(18) . . . . ?
F13A C22A F14A F15A 119.9(16) . . . . ?
F13A C22A F15A F14A -119.4(17) . . . . ?
F18A F16A C23A C20 123.4(18) . . . . ?
F18A F16A C23A F17A -114.0(17) . . . . ?
F18A F17A C23A C20 -126(2) . . . . ?
F18A F17A C23A F16A 115.0(18) . . . . ?
F16A F18A C23A C20 -120.6(16) . . . . ?
F16A F18A C23A F17A 113.6(14) . . . . ?
F16A F17A C23A C20 119.5(14) . . . . ?
F16A F17A C23A F18A -115.0(18) . . . . ?
F17A F18A C23A C20 125.7(15) . . . . ?
F17A F18A C23A F16A -113.6(14) . . . . ?
F17A F16A C23A C20 -122.5(12) . . . . ?
F17A F16A C23A F18A 114.0(17) . . . . ?
C23A C20 C21A F10A -166.7(8) . . . . ?
C23A C20 C21A F12A 77.0(12) . . . . ?
C23A C20 C21A F11A -48.0(12) . . . . ?
C23A C20 C22A F14A -156.1(12) . . . . ?
C23A C20 C22A F15A 79.6(13) . . . . ?
C23A C20 C22A F13A -39.0(10) . . . . ?
F1A F2A C17A C16 -113(2) . . . . ?
F1A F2A C17A F3A 119(2) . . . . ?
F1A F3A C17A C16 117(2) . . . . ?
F1A F3A C17A F2A -116(2) . . . . ?
F2A F1A C17A C16 118(2) . . . . ?
F2A F1A C17A F3A -119(3) . . . . ?
F2A F3A C17A C16 -127(2) . . . . ?
F2A F3A C17A F1A 116(2) . . . . ?
F3A F1A C17A C16 -123(2) . . . . ?
F3A F1A C17A F2A 119(3) . . . . ?
F3A F2A C17A C16 128(2) . . . . ?
F3A F2A C17A F1A -119(2) . . . . ?
F4A F5A C18A C16 116(2) . . . . ?
F4A F5A C18A F6A -111(2) . . . . ?
F4A F6A C18A C16 -118(3) . . . . ?
F4A F6A C18A F5A 111(2) . . . . ?
F5A F4A C18A C16 -122(2) . . . . ?
F5A F4A C18A F6A 112(2) . . . . ?
F5A F6A C18A C16 131(3) . . . . ?
F5A F6A C18A F4A -111(2) . . . . ?
F6A F4A C18A C16 127(2) . . . . ?
F6A F4A C18A F5A -112(2) . . . . ?
F6A F5A C18A C16 -134(3) . . . . ?
F6A F5A C18A F4A 111(2) . . . . ?
F7A F8A C19A C16 128(3) . . . . ?
F7A F8A C19A F9A -113(2) . . . . ?
F7A F9A C19A C16 -119(2) . . . . ?
F7A F9A C19A F8A 115(2) . . . . ?
F8A F7A C19A C16 -131(3) . . . . ?
F8A F7A C19A F9A 111(2) . . . . ?
F8A F9A C19A C16 126(2) . . . . ?
F8A F9A C19A F7A -115(2) . . . . ?
F9A F7A C19A C16 118(2) . . . . ?
F9A F7A C19A F8A -111(2) . . . . ?
F9A F8A C19A C16 -120(2) . . . . ?
F9A F8A C19A F7A 113(2) . . . . ?
C17A C16 C18A F4A 165.5(14) . . . . ?
C17A C16 C18A F5A 50.0(19) . . . . ?
C17A C16 C18A F6A -77(2) . . . . ?
C17A C16 C19A F7A 163.3(16) . . . . ?
C17A C16 C19A F8A 37(2) . . . . ?
C17A C16 C19A F9A -80.4(17) . . . . ?
C18A C16 C17A F1A -76.2(16) . . . . ?
C18A C16 C17A F2A 37.7(18) . . . . ?
C18A C16 C17A F3A 164.0(16) . . . . ?
C18A C16 C19A F7A -75(2) . . . . ?
C18A C16 C19A F8A 158.8(17) . . . . ?
C18A C16 C19A F9A 42(2) . . . . ?
C19A C16 C17A F1A 54.0(17) . . . . ?
C19A C16 C17A F2A 167.9(15) . . . . ?
C19A C16 C17A F3A -65.8(18) . . . . ?
C19A C16 C18A F4A 43(2) . . . . ?
C19A C16 C18A F5A -73(2) . . . . ?
C19A C16 C18A F6A 160.1(18) . . . . ?
